data_4337503
loop_
_publ_author_name
'Poudeu, Pierre F. P.'
'Djieutedjeu, Honore'
'Ranmohotti, Kulugammana G. S.'
'Makongo, Julien P. A. M.'
'Takas, Nathan'

_publ_section_title
;
 Geometrical spin frustration and ferromagnetic ordering in
 (MnxPb2-x)Pb2Sb4Se10.
;
_journal_issue 1
_journal_name_full 'Inorganic chemistry'
_journal_page_first 209
_journal_page_last 220
_journal_paper_doi 10.1021/ic402128c
_journal_volume 53
_journal_year 2014
_chemical_formula_sum 'Mn4.86 Pb11.14 Sb16 Se40'
_chemical_formula_weight 7681.17
_chemical_name_systematic
; 
Manganese Lead Antimony Selenide (1.22/2.78/4/10)
;
_space_group_IT_number 62
_symmetry_cell_setting orthorhombic
_symmetry_space_group_name_Hall '-P 2ac 2n'
_symmetry_space_group_name_H-M 'P n m a'
_atom_sites_solution_primary direct
_atom_sites_solution_secondary difmap
_audit_creation_method 'manual editing of SHELXL-97 cif-file'
_cell_angle_alpha 90.00
_cell_angle_beta 90.00
_cell_angle_gamma 90.00
_cell_formula_units_Z 1
_cell_length_a 24.341(5)
_cell_length_b 4.1069(8)
_cell_length_c 19.535(4)
_cell_measurement_temperature 300(2)
_cell_measurement_theta_max 31.56
_cell_measurement_theta_min 3.24
_cell_volume 1952.8(7)
_computing_cell_refinement 'CELL (STOE & Cie GmbH, Darmstadt, 2000)'
_computing_data_collection 'EXPOSE (STOE & Cie GmbH, Darmstadt, 2000)'
_computing_data_reduction 'INTEGRATE (STOE & Cie GmbH, Darmstadt, 2000)'
_computing_molecular_graphics 'Diamond (Brandenburg, 1995)'
_computing_structure_refinement 'SHELXL-97 (Sheldrick, 2008)'
_computing_structure_solution 'SHELXS-97 (Sheldrick, 2008)'
_diffrn_ambient_temperature 300(2)
_diffrn_measured_fraction_theta_full 0.99
_diffrn_measured_fraction_theta_max 0.99
_diffrn_measurement_device_type 'IPDS-2T Stoe'
_diffrn_measurement_method 'fixed phi and incremental omega oscillation 1.0 degree, 2 min exposure time'
_diffrn_radiation_monochromator graphite
_diffrn_radiation_source 'fine-focus sealed tube'
_diffrn_radiation_type MoK\a
_diffrn_radiation_wavelength 0.71073
_diffrn_reflns_av_R_equivalents 0.0533
_diffrn_reflns_av_sigmaI/netI 0.0268
_diffrn_reflns_limit_h_max 33
_diffrn_reflns_limit_h_min -33
_diffrn_reflns_limit_k_max 6
_diffrn_reflns_limit_k_min -5
_diffrn_reflns_limit_l_max 25
_diffrn_reflns_limit_l_min -25
_diffrn_reflns_number 28154
_diffrn_reflns_theta_full 31.56
_diffrn_reflns_theta_max 31.56
_diffrn_reflns_theta_min 3.24
_exptl_absorpt_coefficient_mu 48.738
_exptl_absorpt_correction_T_max 0.61
_exptl_absorpt_correction_T_min 0.06
_exptl_absorpt_correction_type numerical
_exptl_absorpt_process_details
; 
crystal description from video camera using FACEIT 
(STOE & Cie GmbH, Darmstadt, 2003) and optimized with X-SHAPE 
(STOE & Cie GmbH, Darmstadt, 2003) 
using set of equivalent reflections 
;
_exptl_crystal_colour Black
_exptl_crystal_density_diffrn 6.532
_exptl_crystal_density_meas ?
_exptl_crystal_density_method 'not measured'
_exptl_crystal_description Needle
_exptl_crystal_F_000 3208.7
_exptl_crystal_size_max 0.20
_exptl_crystal_size_mid 0.05
_exptl_crystal_size_min 0.01
_refine_diff_density_max 1.837
_refine_diff_density_min -2.418
_refine_diff_density_rms 0.488
_refine_ls_extinction_coef 0.0005(1)
_refine_ls_extinction_expression Fc^*^=kFc[1+0.001xFc^2^\l^3^/sin(2\q)]^-1/4^
_refine_ls_extinction_method SHELXL
_refine_ls_goodness_of_fit_ref 1.313
_refine_ls_matrix_type full
_refine_ls_number_parameters 112
_refine_ls_number_reflns 3640
_refine_ls_number_restraints 0
_refine_ls_restrained_S_all 1.313
_refine_ls_R_factor_all 0.0331
_refine_ls_R_factor_gt 0.0331
_refine_ls_shift/su_max 0.000
_refine_ls_shift/su_mean 0.000
_refine_ls_structure_factor_coef Fsqd
_refine_ls_weighting_details 'calc w=1/[\s^2^(Fo^2^)+(0.0300P)^2^+61.0490P] where P=(Fo^2^+2Fc^2^)/3'
_refine_ls_weighting_scheme calc
_refine_ls_wR_factor_gt 0.0651
_refine_ls_wR_factor_ref 0.0651
_reflns_number_gt 3630
_reflns_number_total 3640
_reflns_threshold_expression >2sigma(I)
_cod_data_source_file ic402128c_si_001.cif
_cod_data_source_block Mn1.22Pb2.79Sb4Se10-300K
_cod_depositor_comments
;
The following automatic conversions were performed:

'_symmetry_cell_setting' value 'Orthorhombic' changed to
'orthorhombic' according to
/usr/data/users/saulius/automatic-downloads/current/ACS/lib/dictionaries/cif_core.dic
dictionary named 'cif_core.dic' version 2.4.2 from
2011-04-26.

'_exptl_absorpt_correction_type' value 'Numerical'
changed to 'numerical' according to
/usr/data/users/saulius/automatic-downloads/current/ACS/lib/dictionaries/cif_core.dic
dictionary named 'cif_core.dic' version 2.4.2 from 2011-04-26.

Automatic conversion script
Id: cif_fix_values 2281 2013-09-26 08:29:07Z andrius 

The following automatic conversions were performed:

'_exptl_crystal_density_meas' value 'not measured' was changed to '?'
- the value is perceived as not measured.

Automatic conversion script
Id: cif_fix_values 3008 2015-01-20 13:52:24Z robertas 
;
_cod_original_sg_symbol_H-M Pnma
_cod_database_code 4337503

loop_
_symmetry_equiv_pos_as_xyz
'x, y, z'
'-x+1/2, -y, z+1/2'
'-x, y+1/2, -z'
'x+1/2, -y+1/2, -z+1/2'
'-x, -y, -z'
'x-1/2, y, -z-1/2'
'x, -y-1/2, z'
'-x-1/2, y-1/2, z-1/2'

loop_
_atom_site_label
_atom_site_type_symbol
_atom_site_fract_x
_atom_site_fract_y
_atom_site_fract_z
_atom_site_U_iso_or_equiv
_atom_site_adp_type
_atom_site_occupancy
_atom_site_symmetry_multiplicity
_atom_site_calc_flag
_atom_site_refinement_flags
Pb1 Pb 0.37192(9) 0.2500 0.29731(9) 0.0309(5) Uani 1 2 d S
Pb2 Pb 0.20130(9) 0.2500 0.39523(11) 0.0303(5) Uani 1 2 d S
Pb3 Pb 0.54134(10) 0.2500 0.22004(13) 0.0236(9) Uani 0.584(13) 2 d SP
Mn1 Mn 0.54134(10) 0.2500 0.22004(13) 0.0236(9) Uani 0.416(13) 2 d SP
Sb1 Sb 0.19323(12) 0.7500 0.59499(14) 0.0220(7) Uani 1 2 d S
Sb2 Sb 0.51042(10) 0.7500 0.40468(16) 0.0189(6) Uani 1 2 d S
Sb3 Sb 0.34345(12) 0.7500 0.48603(13) 0.0215(7) Uani 1 2 d S
Sb4 Sb 0.32796(11) 0.2500 0.69109(14) 0.0182(6) Uani 1 2 d S
Pb4 Pb 0.0594(2) 0.2500 0.5371(3) 0.039(2) Uani 0.200(13) 2 d SP
Mn2 Mn 0.0594(2) 0.2500 0.5371(3) 0.039(2) Uani 0.800(13) 2 d SP
Se1 Se 0.29538(17) 0.7500 0.3651(2) 0.0175(8) Uani 1 2 d S
Se2 Se 0.4201(2) 0.2500 0.4393(2) 0.0256(10) Uani 1 2 d S
Se3 Se 0.13461(17) 0.7500 0.4823(2) 0.0215(9) Uani 1 2 d S
Se4 Se 0.26994(17) 0.2500 0.5330(2) 0.0231(10) Uani 1 2 d S
Se5 Se 0.26275(17) 0.7500 0.7323(2) 0.0230(9) Uani 1 2 d S
Se6 Se 0.46573(19) 0.7500 0.2791(2) 0.0277(10) Uani 1 2 d S
Se7 Se 0.6214(2) 0.7500 0.1906(2) 0.0265(11) Uani 1 2 d S
Se8 Se 0.1332(2) 0.2500 0.6532(2) 0.0310(11) Uani 1 2 d S
Se9 Se 0.58481(18) 0.2500 0.3683(3) 0.0258(10) Uani 1 2 d S
Se10 Se 0.5023(2) 0.2500 0.0829(3) 0.0406(14) Uani 1 2 d S

loop_
_atom_site_aniso_label
_atom_site_aniso_U_11
_atom_site_aniso_U_22
_atom_site_aniso_U_33
_atom_site_aniso_U_23
_atom_site_aniso_U_13
_atom_site_aniso_U_12
Pb1 0.0343(10) 0.0275(10) 0.0309(10) 0.000 0.0001(8) 0.000
Pb2 0.0289(10) 0.0230(9) 0.0391(10) 0.000 -0.0016(9) 0.000
Pb3 0.0208(13) 0.0192(14) 0.0309(17) 0.000 0.0030(10) 0.000
Mn1 0.0208(13) 0.0192(14) 0.0309(17) 0.000 0.0030(10) 0.000
Sb1 0.0208(14) 0.0220(14) 0.0230(16) 0.000 -0.0009(12) 0.000
Sb2 0.0206(16) 0.0121(12) 0.0238(14) 0.000 0.0006(11) 0.000
Sb3 0.0244(15) 0.0194(15) 0.0206(15) 0.000 -0.0011(11) 0.000
Sb4 0.0179(12) 0.0163(13) 0.0203(14) 0.000 -0.0009(10) 0.000
Pb4 0.033(3) 0.021(3) 0.063(4) 0.000 0.001(2) 0.000
Mn2 0.033(3) 0.021(3) 0.063(4) 0.000 0.001(2) 0.000
Se1 0.0157(18) 0.0157(18) 0.0210(18) 0.000 -0.0026(19) 0.000
Se2 0.027(2) 0.023(2) 0.027(2) 0.000 -0.0002(18) 0.000
Se3 0.019(2) 0.022(2) 0.023(2) 0.000 -0.0009(16) 0.000
Se4 0.022(2) 0.025(2) 0.022(2) 0.000 0.0010(16) 0.000
Se5 0.020(2) 0.025(2) 0.024(2) 0.000 0.0027(17) 0.000
Se6 0.028(2) 0.024(2) 0.031(2) 0.000 -0.009(2) 0.000
Se7 0.032(2) 0.029(2) 0.018(2) 0.000 -0.0038(19) 0.000
Se8 0.041(3) 0.025(2) 0.027(2) 0.000 0.0143(19) 0.000
Se9 0.023(2) 0.027(2) 0.028(2) 0.000 0.004(2) 0.000
Se10 0.032(3) 0.023(2) 0.066(4) 0.000 -0.003(3) 0.000

loop_
_atom_type_symbol
_atom_type_description
_atom_type_scat_dispersion_real
_atom_type_scat_dispersion_imag
_atom_type_scat_source
Mn Mn 0.3368 0.7283 'International Tables Vol C Tables 4.2.6.8 and 6.1.1.4'
Se Se -0.0929 2.2259 'International Tables Vol C Tables 4.2.6.8 and 6.1.1.4'
Sb Sb -0.5866 1.5461 'International Tables Vol C Tables 4.2.6.8 and 6.1.1.4'
Pb Pb -3.3944 10.1111 'International Tables Vol C Tables 4.2.6.8 and 6.1.1.4'

loop_
_geom_angle_atom_site_label_1
_geom_angle_atom_site_label_2
_geom_angle_atom_site_label_3
_geom_angle
_geom_angle_site_symmetry_1
_geom_angle_site_symmetry_3
Se2 Pb1 Se1 80.76(11) . .
Se2 Pb1 Se1 80.76(11) . 1_545
Se1 Pb1 Se1 83.88(12) . 1_545
Se2 Pb1 Se6 79.54(12) . 1_545
Se1 Pb1 Se6 160.30(13) . 1_545
Se1 Pb1 Se6 93.07(9) 1_545 1_545
Se2 Pb1 Se6 79.54(12) . .
Se1 Pb1 Se6 93.07(9) . .
Se1 Pb1 Se6 160.30(13) 1_545 .
Se6 Pb1 Se6 83.25(12) 1_545 .
Se2 Pb1 Se8 139.26(8) . 2_554
Se1 Pb1 Se8 136.02(14) . 2_554
Se1 Pb1 Se8 86.11(10) 1_545 2_554
Se6 Pb1 Se8 62.77(11) 1_545 2_554
Se6 Pb1 Se8 108.96(13) . 2_554
Se2 Pb1 Se8 139.26(8) . 2_564
Se1 Pb1 Se8 86.11(10) . 2_564
Se1 Pb1 Se8 136.02(14) 1_545 2_564
Se6 Pb1 Se8 108.96(13) 1_545 2_564
Se6 Pb1 Se8 62.77(11) . 2_564
Se8 Pb1 Se8 72.17(9) 2_554 2_564
Se2 Pb1 Se5 134.09(13) . 2_564
Se1 Pb1 Se5 65.80(10) . 2_564
Se1 Pb1 Se5 65.80(10) 1_545 2_564
Se6 Pb1 Se5 130.32(8) 1_545 2_564
Se6 Pb1 Se5 130.33(8) . 2_564
Se8 Pb1 Se5 71.02(11) 2_554 2_564
Se8 Pb1 Se5 71.02(11) 2_564 2_564
Se3 Pb2 Se3 82.26(11) . 1_545
Se3 Pb2 Se1 92.95(8) . .
Se3 Pb2 Se1 156.07(13) 1_545 .
Se3 Pb2 Se1 156.07(13) . 1_545
Se3 Pb2 Se1 92.95(8) 1_545 1_545
Se1 Pb2 Se1 81.95(10) . 1_545
Se3 Pb2 Se4 79.12(11) . .
Se3 Pb2 Se4 79.12(11) 1_545 .
Se1 Pb2 Se4 76.95(10) . .
Se1 Pb2 Se4 76.95(10) 1_545 .
Se3 Pb2 Se7 112.39(12) . 6_546
Se3 Pb2 Se7 63.86(10) 1_545 6_546
Se1 Pb2 Se7 138.25(13) . 6_546
Se1 Pb2 Se7 85.83(9) 1_545 6_546
Se4 Pb2 Se7 138.18(7) . 6_546
Se3 Pb2 Se7 63.86(10) . 6_556
Se3 Pb2 Se7 112.39(12) 1_545 6_556
Se1 Pb2 Se7 85.83(9) . 6_556
Se1 Pb2 Se7 138.25(13) 1_545 6_556
Se4 Pb2 Se7 138.18(7) . 6_556
Se7 Pb2 Se7 77.28(11) 6_546 6_556
Se3 Pb2 Se5 131.55(8) . 2_564
Se3 Pb2 Se5 131.55(8) 1_545 2_564
Se1 Pb2 Se5 67.96(10) . 2_564
Se1 Pb2 Se5 67.96(10) 1_545 2_564
Se4 Pb2 Se5 132.80(12) . 2_564
Se7 Pb2 Se5 70.44(10) 6_546 2_564
Se7 Pb2 Se5 70.44(10) 6_556 2_564
Se10 Pb3 Se7 92.17(14) . .
Se10 Pb3 Se7 92.17(14) . 1_545
Se7 Pb3 Se7 90.63(15) . 1_545
Se10 Pb3 Se6 99.08(15) . .
Se7 Pb3 Se6 90.21(10) . .
Se7 Pb3 Se6 168.67(15) 1_545 .
Se10 Pb3 Se6 99.08(15) . 1_545
Se7 Pb3 Se6 168.67(15) . 1_545
Se7 Pb3 Se6 90.21(10) 1_545 1_545
Se6 Pb3 Se6 86.79(14) . 1_545
Se10 Pb3 Se9 179.46(17) . .
Se7 Pb3 Se9 87.45(12) . .
Se7 Pb3 Se9 87.45(12) 1_545 .
Se6 Pb3 Se9 81.30(12) . .
Se6 Pb3 Se9 81.30(12) 1_545 .
Se3 Sb1 Se8 93.33(13) . 1_565
Se3 Sb1 Se8 93.33(14) . .
Se8 Sb1 Se8 95.94(16) 1_565 .
Se3 Sb1 Se4 89.99(13) . 1_565
Se8 Sb1 Se4 89.23(9) 1_565 1_565
Se8 Sb1 Se4 173.69(14) . 1_565
Se3 Sb1 Se4 89.99(13) . .
Se8 Sb1 Se4 173.68(14) 1_565 .
Se8 Sb1 Se4 89.23(9) . .
Se4 Sb1 Se4 85.40(13) 1_565 .
Se3 Sb1 Se5 179.29(17) . .
Se8 Sb1 Se5 86.20(14) 1_565 .
Se8 Sb1 Se5 86.20(14) . .
Se4 Sb1 Se5 90.54(12) 1_565 .
Se4 Sb1 Se5 90.54(12) . .
Se3 Sb1 Pb4 47.31(11) . .
Se8 Sb1 Pb4 93.86(13) 1_565 .
Se8 Sb1 Pb4 46.16(13) . .
Se4 Sb1 Pb4 137.28(14) 1_565 .
Se4 Sb1 Pb4 92.34(9) . .
Se5 Sb1 Pb4 132.18(11) . .
Se6 Sb2 Se9 91.70(14) . .
Se6 Sb2 Se9 91.70(14) . 1_565
Se9 Sb2 Se9 93.10(15) . 1_565
Se6 Sb2 Se2 84.91(13) . .
Se9 Sb2 Se2 91.61(9) . .
Se9 Sb2 Se2 174.28(13) 1_565 .
Se6 Sb2 Se2 84.91(13) . 1_565
Se9 Sb2 Se2 174.27(13) . 1_565
Se9 Sb2 Se2 91.61(9) 1_565 1_565
Se2 Sb2 Se2 83.51(14) . 1_565
Se6 Sb2 Se2 174.88(16) . 5_666
Se9 Sb2 Se2 84.79(13) . 5_666
Se9 Sb2 Se2 84.79(13) 1_565 5_666
Se2 Sb2 Se2 98.89(12) . 5_666
Se2 Sb2 Se2 98.89(12) 1_565 5_666
Se1 Sb3 Se4 90.56(13) . .
Se1 Sb3 Se4 90.56(13) . 1_565
Se4 Sb3 Se4 91.20(14) . 1_565
Se1 Sb3 Se2 90.17(13) . 1_565
Se4 Sb3 Se2 178.82(15) . 1_565
Se4 Sb3 Se2 89.72(9) 1_565 1_565
Se1 Sb3 Se2 90.17(13) . .
Se4 Sb3 Se2 89.72(9) . .
Se4 Sb3 Se2 178.82(15) 1_565 .
Se2 Sb3 Se2 89.35(16) 1_565 .
Se1 Sb3 Se9 174.81(16) . 5_666
Se4 Sb3 Se9 93.07(12) . 5_666
Se4 Sb3 Se9 93.07(12) 1_565 5_666
Se2 Sb3 Se9 86.14(13) 1_565 5_666
Se2 Sb3 Se9 86.14(13) . 5_666
Se7 Sb4 Se5 90.78(14) 5_666 1_545
Se7 Sb4 Se5 90.78(14) 5_666 .
Se5 Sb4 Se5 98.16(17) 1_545 .
Se7 Sb4 Se9 90.43(14) 5_666 5_666
Se5 Sb4 Se9 171.15(12) 1_545 5_666
Se5 Sb4 Se9 90.58(9) . 5_666
Se7 Sb4 Se9 90.43(14) 5_666 5_656
Se5 Sb4 Se9 90.58(9) 1_545 5_656
Se5 Sb4 Se9 171.15(12) . 5_656
Se9 Sb4 Se9 80.64(12) 5_666 5_656
Se7 Sb4 Se4 176.49(17) 5_666 .
Se5 Sb4 Se4 91.52(13) 1_545 .
Se5 Sb4 Se4 91.52(12) . .
Se9 Sb4 Se4 86.89(12) 5_666 .
Se9 Sb4 Se4 86.89(12) 5_656 .
Se10 Pb4 Se10 99.2(3) 2 2_565
Se10 Pb4 Se10 90.1(2) 2 6_556
Se10 Pb4 Se10 90.1(2) 2_565 6_556
Se10 Pb4 Se8 94.9(2) 2 .
Se10 Pb4 Se8 94.9(2) 2_565 .
Se10 Pb4 Se8 172.3(3) 6_556 .
Se10 Pb4 Se3 174.5(2) 2 .
Se10 Pb4 Se3 86.34(10) 2_565 .
Se10 Pb4 Se3 90.26(19) 6_556 .
Se8 Pb4 Se3 84.20(16) . .
Se10 Pb4 Se3 86.34(10) 2 1_545
Se10 Pb4 Se3 174.5(2) 2_565 1_545
Se10 Pb4 Se3 90.26(19) 6_556 1_545
Se8 Pb4 Se3 84.20(16) . 1_545
Se3 Pb4 Se3 88.16(18) . 1_545
Se10 Pb4 Pb4 45.35(16) 2 5_556
Se10 Pb4 Pb4 96.5(2) 2_565 5_556
Se10 Pb4 Pb4 44.75(14) 6_556 5_556
Se8 Pb4 Pb4 139.91(18) . 5_556
Se3 Pb4 Pb4 134.8(3) . 5_556
Se3 Pb4 Pb4 87.61(13) 1_545 5_556
Se10 Pb4 Mn2 45.35(16) 2 5_556
Se10 Pb4 Mn2 96.5(2) 2_565 5_556
Se10 Pb4 Mn2 44.75(14) 6_556 5_556
Se8 Pb4 Mn2 139.91(18) . 5_556
Se3 Pb4 Mn2 134.8(3) . 5_556
Se3 Pb4 Mn2 87.61(13) 1_545 5_556
Pb4 Pb4 Mn2 0.00(10) 5_556 5_556
Sb3 Se1 Pb1 96.71(12) . 1_565
Sb3 Se1 Pb1 96.71(12) . .
Pb1 Se1 Pb1 83.88(12) 1_565 .
Sb3 Se1 Pb2 98.96(13) . .
Pb1 Se1 Pb2 164.31(16) 1_565 .
Pb1 Se1 Pb2 94.95(5) . .
Sb3 Se1 Pb2 98.96(13) . 1_565
Pb1 Se1 Pb2 94.95(5) 1_565 1_565
Pb1 Se1 Pb2 164.31(16) . 1_565
Pb2 Se1 Pb2 81.95(10) . 1_565
Sb3 Se1 Se5 145.13(6) . 2_564
Pb1 Se1 Se5 108.03(15) 1_565 2_564
Pb1 Se1 Se5 63.03(9) . 2_564
Pb2 Se1 Se5 58.25(8) . 2_564
Pb2 Se1 Se5 102.85(12) 1_565 2_564
Sb3 Se1 Se5 145.13(6) . 2_574
Pb1 Se1 Se5 63.03(9) 1_565 2_574
Pb1 Se1 Se5 108.03(15) . 2_574
Pb2 Se1 Se5 102.85(12) . 2_574
Pb2 Se1 Se5 58.25(8) 1_565 2_574
Se5 Se1 Se5 69.61(11) 2_564 2_574
Sb3 Se1 Se4 47.16(9) . .
Pb1 Se1 Se4 143.75(15) 1_565 .
Pb1 Se1 Se4 96.09(7) . .
Pb2 Se1 Se4 51.93(8) . .
Pb2 Se1 Se4 94.04(11) 1_565 .
Se5 Se1 Se4 104.01(9) 2_564 .
Se5 Se1 Se4 147.16(15) 2_574 .
Sb3 Se2 Sb3 89.35(16) . 1_545
Sb3 Se2 Pb1 92.26(13) . .
Sb3 Se2 Pb1 92.27(13) 1_545 .
Sb3 Se2 Sb2 93.19(6) . .
Sb3 Se2 Sb2 172.81(19) 1_545 .
Pb1 Se2 Sb2 94.35(13) . .
Sb3 Se2 Sb2 172.81(19) . 1_545
Sb3 Se2 Sb2 93.20(6) 1_545 1_545
Pb1 Se2 Sb2 94.35(13) . 1_545
Sb2 Se2 Sb2 83.51(14) . 1_545
Sb3 Se2 Sb2 92.08(12) . 5_666
Sb3 Se2 Sb2 92.08(12) 1_545 5_666
Pb1 Se2 Sb2 173.89(18) . 5_666
Sb2 Se2 Sb2 81.11(12) . 5_666
Sb2 Se2 Sb2 81.11(12) 1_545 5_666
Sb3 Se2 Se6 93.59(8) . .
Sb3 Se2 Se6 143.35(16) 1_545 .
Pb1 Se2 Se6 51.14(9) . .
Sb2 Se2 Se6 43.21(10) . .
Sb2 Se2 Se6 88.38(13) 1_545 .
Sb2 Se2 Se6 124.24(12) 5_666 .
Sb3 Se2 Se6 143.35(16) . 1_545
Sb3 Se2 Se6 93.59(8) 1_545 1_545
Pb1 Se2 Se6 51.14(9) . 1_545
Sb2 Se2 Se6 88.38(13) . 1_545
Sb2 Se2 Se6 43.21(10) 1_545 1_545
Sb2 Se2 Se6 124.24(12) 5_666 1_545
Se6 Se2 Se6 63.47(10) . 1_545
Sb1 Se3 Pb4 91.90(17) . .
Sb1 Se3 Mn2 91.90(17) . 1_565
Pb4 Se3 Mn2 88.16(18) . 1_565
Sb1 Se3 Pb4 91.90(17) . 1_565
Pb4 Se3 Pb4 88.16(18) . 1_565
Mn2 Se3 Pb4 0.0(3) 1_565 1_565
Sb1 Se3 Pb2 100.05(12) . 1_565
Pb4 Se3 Pb2 167.9(2) . 1_565
Mn2 Se3 Pb2 93.58(9) 1_565 1_565
Pb4 Se3 Pb2 93.58(9) 1_565 1_565
Sb1 Se3 Pb2 100.04(12) . .
Pb4 Se3 Pb2 93.58(9) . .
Mn2 Se3 Pb2 167.9(2) 1_565 .
Pb4 Se3 Pb2 167.9(2) 1_565 .
Pb2 Se3 Pb2 82.26(11) 1_565 .
Sb1 Se3 Se7 152.50(18) . 6_556
Pb4 Se3 Se7 107.57(17) . 6_556
Mn2 Se3 Se7 107.57(17) 1_565 6_556
Pb4 Se3 Se7 107.57(17) 1_565 6_556
Pb2 Se3 Se7 60.46(9) 1_565 6_556
Pb2 Se3 Se7 60.46(9) . 6_556
Sb3 Se4 Sb3 91.20(14) 1_545 .
Sb3 Se4 Sb1 174.91(17) 1_545 .
Sb3 Se4 Sb1 91.55(6) . .
Sb3 Se4 Sb1 91.55(6) 1_545 1_545
Sb3 Se4 Sb1 174.91(17) . 1_545
Sb1 Se4 Sb1 85.39(13) . 1_545
Sb3 Se4 Pb2 93.28(12) 1_545 .
Sb3 Se4 Pb2 93.28(12) . .
Sb1 Se4 Pb2 90.84(12) . .
Sb1 Se4 Pb2 90.84(12) 1_545 .
Sb3 Se4 Sb4 91.80(12) 1_545 .
Sb3 Se4 Sb4 91.80(12) . .
Sb1 Se4 Sb4 83.84(11) . .
Sb1 Se4 Sb4 83.84(11) 1_545 .
Pb2 Se4 Sb4 172.74(15) . .
Sb3 Se4 Se1 42.28(9) 1_545 1_545
Sb3 Se4 Se1 90.50(12) . 1_545
Sb1 Se4 Se1 141.95(16) . 1_545
Sb1 Se4 Se1 94.41(8) 1_545 1_545
Pb2 Se4 Se1 51.11(8) . 1_545
Sb4 Se4 Se1 134.06(10) . 1_545
Sb3 Se4 Se1 90.50(12) 1_545 .
Sb3 Se4 Se1 42.28(9) . .
Sb1 Se4 Se1 94.41(8) . .
Sb1 Se4 Se1 141.95(16) 1_545 .
Pb2 Se4 Se1 51.11(8) . .
Sb4 Se4 Se1 134.07(10) . .
Se1 Se4 Se1 63.19(9) 1_545 .
Sb4 Se5 Sb4 98.16(17) . 1_565
Sb4 Se5 Sb1 93.50(13) . .
Sb4 Se5 Sb1 93.50(13) 1_565 .
Sb4 Se5 Pb2 97.52(13) . 2_565
Sb4 Se5 Pb2 97.52(13) 1_565 2_565
Sb1 Se5 Pb2 163.13(16) . 2_565
Sb4 Se5 Pb1 130.67(8) . 2_565
Sb4 Se5 Pb1 130.67(8) 1_565 2_565
Sb1 Se5 Pb1 78.94(11) . 2_565
Pb2 Se5 Pb1 84.20(10) 2_565 2_565
Sb4 Se5 Se1 151.00(17) . 2_575
Sb4 Se5 Se1 90.69(8) 1_565 2_575
Sb1 Se5 Se1 113.57(13) . 2_575
Pb2 Se5 Se1 53.79(9) 2_565 2_575
Pb1 Se5 Se1 51.16(8) 2_565 2_575
Sb4 Se5 Se1 90.69(8) . 2_565
Sb4 Se5 Se1 151.00(17) 1_565 2_565
Sb1 Se5 Se1 113.57(13) . 2_565
Pb2 Se5 Se1 53.79(9) 2_565 2_565
Pb1 Se5 Se1 51.16(8) 2_565 2_565
Se1 Se5 Se1 69.61(11) 2_575 2_565
Sb4 Se5 Se7 95.29(14) . 5_676
Sb4 Se5 Se7 43.57(9) 1_565 5_676
Sb1 Se5 Se7 136.98(11) . 5_676
Pb2 Se5 Se7 54.63(9) 2_565 5_676
Pb1 Se5 Se7 123.30(12) 2_565 5_676
Se1 Se5 Se7 72.41(11) 2_575 5_676
Se1 Se5 Se7 108.34(15) 2_565 5_676
Sb2 Se6 Mn1 95.93(14) . 1_565
Sb2 Se6 Pb3 95.93(14) . 1_565
Mn1 Se6 Pb3 0.00(11) 1_565 1_565
Sb2 Se6 Pb3 95.93(14) . .
Mn1 Se6 Pb3 86.79(14) 1_565 .
Pb3 Se6 Pb3 86.79(14) 1_565 .
Sb2 Se6 Pb1 101.19(13) . .
Mn1 Se6 Pb1 162.85(18) 1_565 .
Pb3 Se6 Pb1 162.85(18) 1_565 .
Pb3 Se6 Pb1 92.46(5) . .
Sb2 Se6 Pb1 101.19(13) . 1_565
Mn1 Se6 Pb1 92.46(5) 1_565 1_565
Pb3 Se6 Pb1 92.46(5) 1_565 1_565
Pb3 Se6 Pb1 162.85(18) . 1_565
Pb1 Se6 Pb1 83.24(12) . 1_565
Sb2 Se6 Se8 159.5(2) . 2_564
Mn1 Se6 Se8 98.93(14) 1_565 2_564
Pb3 Se6 Se8 98.93(14) 1_565 2_564
Pb3 Se6 Se8 98.93(14) . 2_564
Pb1 Se6 Se8 64.24(10) . 2_564
Pb1 Se6 Se8 64.24(10) 1_565 2_564
Sb4 Se7 Pb3 98.16(12) 5_666 .
Sb4 Se7 Mn1 98.16(12) 5_666 1_565
Pb3 Se7 Mn1 90.63(15) . 1_565
Sb4 Se7 Pb3 98.16(12) 5_666 1_565
Pb3 Se7 Pb3 90.63(15) . 1_565
Mn1 Se7 Pb3 0.00(12) 1_565 1_565
Sb4 Se7 Pb2 99.86(15) 5_666 6_666
Pb3 Se7 Pb2 160.82(16) . 6_666
Mn1 Se7 Pb2 93.24(5) 1_565 6_666
Pb3 Se7 Pb2 93.24(5) 1_565 6_666
Sb4 Se7 Pb2 99.86(15) 5_666 6_656
Pb3 Se7 Pb2 93.24(5) . 6_656
Mn1 Se7 Pb2 160.82(16) 1_565 6_656
Pb3 Se7 Pb2 160.82(16) 1_565 6_656
Pb2 Se7 Pb2 77.28(11) 6_666 6_656
Sb4 Se7 Se3 146.5(2) 5_666 6_656
Pb3 Se7 Se3 105.20(13) . 6_656
Mn1 Se7 Se3 105.20(13) 1_565 6_656
Pb3 Se7 Se3 105.20(13) 1_565 6_656
Pb2 Se7 Se3 55.68(8) 6_666 6_656
Pb2 Se7 Se3 55.68(8) 6_656 6_656
Sb1 Se8 Sb1 95.94(16) 1_545 .
Sb1 Se8 Pb4 90.31(14) 1_545 .
Sb1 Se8 Pb4 90.31(14) . .
Sb1 Se8 Se6 131.57(8) 1_545 2_565
Sb1 Se8 Se6 131.57(8) . 2_565
Pb4 Se8 Se6 97.20(19) . 2_565
Sb1 Se8 Pb1 142.07(19) 1_545 2_565
Sb1 Se8 Pb1 85.06(8) . 2_565
Pb4 Se8 Pb1 127.62(15) . 2_565
Se6 Se8 Pb1 52.99(8) 2_565 2_565
Sb1 Se8 Pb1 85.06(8) 1_545 2
Sb1 Se8 Pb1 142.07(19) . 2
Pb4 Se8 Pb1 127.62(15) . 2
Se6 Se8 Pb1 52.99(8) 2_565 2
Pb1 Se8 Pb1 72.17(9) 2_565 2
Sb1 Se8 Se3 41.92(9) 1_545 1_545
Sb1 Se8 Se3 91.95(12) . 1_545
Pb4 Se8 Se3 48.52(11) . 1_545
Se6 Se8 Se3 127.90(14) 2_565 1_545
Pb1 Se8 Se3 175.22(11) 2_565 1_545
Pb1 Se8 Se3 112.30(4) 2 1_545
Sb2 Se9 Sb2 93.10(15) 1_545 .
Sb2 Se9 Pb3 90.94(13) 1_545 .
Sb2 Se9 Pb3 90.94(13) . .
Sb2 Se9 Sb4 171.86(17) 1_545 5_666
Sb2 Se9 Sb4 92.89(6) . 5_666
Pb3 Se9 Sb4 83.47(13) . 5_666
Sb2 Se9 Sb4 92.89(6) 1_545 5_656
Sb2 Se9 Sb4 171.87(17) . 5_656
Pb3 Se9 Sb4 83.47(13) . 5_656
Sb4 Se9 Sb4 80.64(12) 5_666 5_656
Sb2 Se9 Sb3 96.93(14) 1_545 5_666
Sb2 Se9 Sb3 96.93(14) . 5_666
Pb3 Se9 Sb3 168.53(17) . 5_666
Sb4 Se9 Sb3 87.80(12) 5_666 5_666
Sb4 Se9 Sb3 87.80(12) 5_656 5_666
Sb2 Se9 Se6 91.06(13) 1_545 .
Sb2 Se9 Se6 42.69(10) . .
Pb3 Se9 Se6 48.31(9) . .
Sb4 Se9 Se6 89.61(10) 5_666 .
Sb4 Se9 Se6 131.68(17) 5_656 .
Sb3 Se9 Se6 139.34(12) 5_666 .
Mn2 Se10 Pb4 0.0(3) 2_554 2_554
Mn2 Se10 Mn2 99.2(3) 2_554 2_564
Pb4 Se10 Mn2 99.2(3) 2_554 2_564
Mn2 Se10 Pb4 99.2(3) 2_554 2_564
Pb4 Se10 Pb4 99.2(3) 2_554 2_564
Mn2 Se10 Pb4 0.0(3) 2_564 2_564
Mn2 Se10 Mn2 89.9(2) 2_554 6_656
Pb4 Se10 Mn2 89.9(2) 2_554 6_656
Mn2 Se10 Mn2 89.9(2) 2_564 6_656
Pb4 Se10 Mn2 89.9(2) 2_564 6_656
Mn2 Se10 Pb4 89.9(2) 2_554 6_656
Pb4 Se10 Pb4 89.9(2) 2_554 6_656
Mn2 Se10 Pb4 89.9(2) 2_564 6_656
Pb4 Se10 Pb4 89.9(2) 2_564 6_656
Mn2 Se10 Pb4 0.0(2) 6_656 6_656
Mn2 Se10 Pb3 119.94(18) 2_554 .
Pb4 Se10 Pb3 119.94(18) 2_554 .
Mn2 Se10 Pb3 119.94(18) 2_564 .
Pb4 Se10 Pb3 119.94(18) 2_564 .
Mn2 Se10 Pb3 129.8(3) 6_656 .
Pb4 Se10 Pb3 129.8(3) 6_656 .

loop_
_geom_bond_atom_site_label_1
_geom_bond_atom_site_label_2
_geom_bond_distance
_geom_bond_site_symmetry_2
Pb1 Se2 3.010(5) .
Pb1 Se1 3.072(4) .
Pb1 Se1 3.072(4) 1_545
Pb1 Se6 3.091(4) 1_545
Pb1 Se6 3.092(4) .
Pb1 Se8 3.487(4) 2_554
Pb1 Se8 3.487(4) 2_564
Pb1 Se5 3.515(5) 2_564
Pb2 Se3 3.122(4) .
Pb2 Se3 3.122(4) 1_545
Pb2 Se1 3.132(3) .
Pb2 Se1 3.132(3) 1_545
Pb2 Se4 3.168(5) .
Pb2 Se7 3.288(4) 6_546
Pb2 Se7 3.288(4) 6_556
Pb2 Se5 3.301(5) 2_564
Pb3 Se10 2.842(7) .
Pb3 Se7 2.888(4) .
Pb3 Se7 2.888(4) 1_545
Pb3 Se6 2.989(4) .
Pb3 Se6 2.989(4) 1_545
Pb3 Se9 3.083(6) .
Sb1 Se3 2.623(5) .
Sb1 Se8 2.765(4) 1_565
Sb1 Se8 2.765(4) .
Sb1 Se4 3.028(4) 1_565
Sb1 Se4 3.028(4) .
Sb1 Se5 3.172(5) .
Sb2 Se6 2.684(6) .
Sb2 Se9 2.828(4) .
Sb2 Se9 2.829(4) 1_565
Sb2 Se2 3.084(4) .
Sb2 Se2 3.084(4) 1_565
Sb2 Se2 3.487(5) 5_666
Sb3 Se1 2.637(5) .
Sb3 Se4 2.874(4) .
Sb3 Se4 2.874(4) 1_565
Sb3 Se2 2.921(4) 1_565
Sb3 Se2 2.921(4) .
Sb3 Se9 3.339(5) 5_666
Sb4 Se7 2.619(5) 5_666
Sb4 Se5 2.718(3) 1_545
Sb4 Se5 2.718(3) .
Sb4 Se9 3.173(4) 5_666
Sb4 Se9 3.173(4) 5_656
Sb4 Se4 3.396(5) .
Pb4 Se10 2.697(5) 2
Pb4 Se10 2.697(5) 2_565
Pb4 Se10 2.725(9) 6_556
Pb4 Se8 2.895(8) .
Pb4 Se3 2.952(5) .
Pb4 Se3 2.952(5) 1_545
Pb4 Pb4 3.831(9) 5_556
Pb4 Mn2 3.831(9) 5_556
Se1 Pb1 3.072(4) 1_565
Se1 Pb2 3.132(3) 1_565
Se1 Se5 3.598(5) 2_564
Se1 Se5 3.598(5) 2_574
Se1 Se4 3.919(5) .
Se2 Sb3 2.921(4) 1_545
Se2 Sb2 3.084(4) 1_545
Se2 Sb2 3.487(5) 5_666
Se2 Se6 3.904(6) .
Se2 Se6 3.904(6) 1_545
Se3 Mn2 2.952(5) 1_565
Se3 Pb4 2.952(5) 1_565
Se3 Pb2 3.122(4) 1_565
Se3 Se7 3.393(6) 6_556
Se4 Sb3 2.874(4) 1_545
Se4 Sb1 3.028(4) 1_545
Se4 Se1 3.919(5) 1_545
Se5 Sb4 2.718(3) 1_565
Se5 Pb2 3.301(5) 2_565
Se5 Pb1 3.515(5) 2_565
Se5 Se1 3.598(5) 2_575
Se5 Se1 3.598(5) 2_565
Se5 Se7 3.800(6) 5_676
Se6 Mn1 2.989(4) 1_565
Se6 Pb3 2.989(4) 1_565
Se6 Pb1 3.092(4) 1_565
Se6 Se8 3.442(6) 2_564
Se7 Sb4 2.619(5) 5_666
Se7 Mn1 2.888(4) 1_565
Se7 Pb3 2.888(4) 1_565
Se7 Pb2 3.288(4) 6_666
Se7 Pb2 3.288(4) 6_656
Se7 Se3 3.393(6) 6_656
Se8 Sb1 2.765(4) 1_545
Se8 Se6 3.442(6) 2_565
Se8 Pb1 3.487(4) 2_565
Se8 Pb1 3.487(4) 2
Se8 Se3 3.920(5) 1_545
Se9 Sb2 2.828(4) 1_545
Se9 Sb4 3.173(4) 5_666
Se9 Sb4 3.173(4) 5_656
Se9 Sb3 3.339(5) 5_666
Se10 Mn2 2.697(5) 2_554
Se10 Pb4 2.697(5) 2_554
Se10 Mn2 2.697(5) 2_564
Se10 Pb4 2.697(5) 2_564
Se10 Mn2 2.725(9) 6_656
Se10 Pb4 2.725(9) 6_656
